data_7216405
loop_
_publ_author_name
'Guo, Huadong'
'Guo, Xianmin'
'Zou, Hengye'
'Qi, Yanjuan'
'Chen, Ruizhan'
'Zhao, Lun'
'Liu, Chunming'

_publ_section_title
;
 A series of coordination polymers assembled from
 9,9-dimethylfluorene-2,7-dicarboxylic acid and various flexible
 bis(imidazole) ligands: synthesis, structures and properties
;
_journal_issue 32
_journal_name_full CrystEngComm
_journal_page_first 7459
_journal_paper_doi 10.1039/C4CE00664J
_journal_volume 16
_journal_year 2014
_chemical_formula_moiety 'C44 H40 Co2 N4 O9'
_chemical_formula_sum 'C44 H40 Co2 N4 O9'
_chemical_formula_weight 886.66
_chemical_melting_point ?
_chemical_name_systematic
;
 ?
;
_space_group_IT_number 15
_symmetry_cell_setting monoclinic
_symmetry_space_group_name_Hall '-C 2yc'
_symmetry_space_group_name_H-M 'C 1 2/c 1'
_atom_sites_solution_hydrogens geom
_atom_sites_solution_primary direct
_atom_sites_solution_secondary difmap
_audit_creation_method SHELXL-97
_cell_angle_alpha 90.00
_cell_angle_beta 120.107(4)
_cell_angle_gamma 90.00
_cell_formula_units_Z 4
_cell_length_a 25.584(7)
_cell_length_b 11.903(3)
_cell_length_c 15.203(4)
_cell_measurement_reflns_used 3531
_cell_measurement_temperature 293(2)
_cell_measurement_theta_max 26.02
_cell_measurement_theta_min 1.61
_cell_volume 4005.1(18)
_computing_cell_refinement 'Bruker SMART'
_computing_data_collection 'Bruker SMART'
_computing_data_reduction 'Bruker SAINT'
_computing_molecular_graphics SHELXP-97
_computing_publication_material SHELXTL
_computing_structure_refinement 'SHELXL-97 (Sheldrick, 1997)'
_computing_structure_solution 'SHELXS-97 (Sheldrick, 1990)'
_diffrn_ambient_temperature 293(2)
_diffrn_detector_area_resol_mean 9.00cm
_diffrn_measured_fraction_theta_full 0.995
_diffrn_measured_fraction_theta_max 0.995
_diffrn_measurement_device_type 'CCD area detector'
_diffrn_measurement_method 'phi and omega scans'
_diffrn_radiation_monochromator graphite
_diffrn_radiation_source 'fine-focus sealed tube'
_diffrn_radiation_type MoK\a
_diffrn_radiation_wavelength 0.71073
_diffrn_reflns_av_R_equivalents 0.0279
_diffrn_reflns_av_sigmaI/netI 0.0350
_diffrn_reflns_limit_h_max 29
_diffrn_reflns_limit_h_min -30
_diffrn_reflns_limit_k_max 14
_diffrn_reflns_limit_k_min -7
_diffrn_reflns_limit_l_max 18
_diffrn_reflns_limit_l_min -18
_diffrn_reflns_number 9495
_diffrn_reflns_theta_full 25.06
_diffrn_reflns_theta_max 25.06
_diffrn_reflns_theta_min 1.84
_diffrn_standards_decay_% none
_diffrn_standards_interval_count none
_diffrn_standards_interval_time none
_diffrn_standards_number none
_exptl_absorpt_coefficient_mu 0.891
_exptl_absorpt_correction_T_max 0.816
_exptl_absorpt_correction_T_min 0.781
_exptl_absorpt_correction_type empirical
_exptl_absorpt_process_details SADABS
_exptl_crystal_colour pink
_exptl_crystal_density_diffrn 1.470
_exptl_crystal_density_method 'not measured'
_exptl_crystal_description block
_exptl_crystal_F_000 1832
_exptl_crystal_size_max 0.28
_exptl_crystal_size_mid 0.24
_exptl_crystal_size_min 0.22
_refine_diff_density_max 0.544
_refine_diff_density_min -0.342
_refine_diff_density_rms 0.078
_refine_ls_extinction_method none
_refine_ls_goodness_of_fit_ref 0.871
_refine_ls_hydrogen_treatment mixed
_refine_ls_matrix_type full
_refine_ls_number_parameters 279
_refine_ls_number_reflns 3531
_refine_ls_number_restraints 529
_refine_ls_restrained_S_all 0.868
_refine_ls_R_factor_all 0.0541
_refine_ls_R_factor_gt 0.0429
_refine_ls_shift/su_max 0.001
_refine_ls_shift/su_mean 0.000
_refine_ls_structure_factor_coef Fsqd
_refine_ls_weighting_details 'calc w=1/[\s^2^(Fo^2^)+(0.0784P)^2^+12.8693P] where P=(Fo^2^+2Fc^2^)/3'
_refine_ls_weighting_scheme calc
_refine_ls_wR_factor_gt 0.1124
_refine_ls_wR_factor_ref 0.1222
_reflns_number_gt 2924
_reflns_number_total 3531
_reflns_threshold_expression >2sigma(I)
_cod_data_source_file c4ce00664j2.cif
_cod_data_source_block 3
_cod_depositor_comments
;
The following automatic conversions were performed:

'_chemical_melting_point' value 'not measured' was changed to '?' -
the value is undefined or not given.

Automatic conversion script
Id: cif_fix_values 2281 2013-09-26 08:29:07Z andrius 

 Adding full bibliography for 7216403--7216409.cif.
;
_cod_original_cell_volume 4005.3(18)
_cod_original_sg_symbol_H-M C2/c
_cod_database_code 7216405

loop_
_symmetry_equiv_pos_as_xyz
'x, y, z'
'-x, y, -z+1/2'
'x+1/2, y+1/2, z'
'-x+1/2, y+1/2, -z+1/2'
'-x, -y, -z'
'x, -y, z-1/2'
'-x+1/2, -y+1/2, -z'
'x+1/2, -y+1/2, z-1/2'

loop_
_atom_site_label
_atom_site_type_symbol
_atom_site_fract_x
_atom_site_fract_y
_atom_site_fract_z
_atom_site_U_iso_or_equiv
_atom_site_adp_type
_atom_site_occupancy
_atom_site_symmetry_multiplicity
_atom_site_calc_flag
_atom_site_refinement_flags
C1 C 0.66765(13) 0.3081(2) 0.5517(2) 0.0265(6) Uani 1 1 d U
H1 H 0.6392 0.2723 0.5630 0.032 Uiso 1 1 calc R
C2 C 0.65642(13) 0.3257(3) 0.4524(2) 0.0263(6) Uani 1 1 d U
C3 C 0.69990(14) 0.3757(3) 0.4361(2) 0.0309(7) Uani 1 1 d U
H3 H 0.6930 0.3822 0.3702 0.037 Uiso 1 1 calc R
C4 C 0.75332(14) 0.4160(3) 0.5166(2) 0.0305(6) Uani 1 1 d U
H4 H 0.7818 0.4515 0.5054 0.037 Uiso 1 1 calc R
C5 C 0.86327(14) 0.5068(3) 0.7353(2) 0.0304(7) Uani 1 1 d U
H5 H 0.8710 0.5292 0.6843 0.037 Uiso 1 1 calc R
C6 C 0.90169(14) 0.5374(3) 0.8356(2) 0.0318(7) Uani 1 1 d U
H6 H 0.9352 0.5820 0.8517 0.038 Uiso 1 1 calc R
C7 C 0.89102(14) 0.5024(3) 0.9129(2) 0.0284(6) Uani 1 1 d U
C8 C 0.84085(13) 0.4357(3) 0.8895(2) 0.0277(6) Uani 1 1 d U
H8 H 0.8339 0.4113 0.9408 0.033 Uiso 1 1 calc R
C9 C 0.74402(13) 0.3359(3) 0.7458(2) 0.0270(6) Uani 1 1 d U
C10 C 0.72166(13) 0.3449(3) 0.6322(2) 0.0251(6) Uani 1 1 d U
C11 C 0.76330(13) 0.4020(3) 0.6148(2) 0.0263(6) Uani 1 1 d U
C12 C 0.81285(13) 0.4418(3) 0.7128(2) 0.0265(6) Uani 1 1 d U
C13 C 0.80156(13) 0.4063(2) 0.7895(2) 0.0253(6) Uani 1 1 d U
C14 C 0.75953(18) 0.2135(3) 0.7811(3) 0.0448(9) Uani 1 1 d U
H14A H 0.7230 0.1701 0.7532 0.067 Uiso 1 1 calc R
H14B H 0.7798 0.2106 0.8540 0.067 Uiso 1 1 calc R
H14C H 0.7855 0.1833 0.7583 0.067 Uiso 1 1 calc R
C15 C 0.69804(16) 0.3829(4) 0.7723(3) 0.0443(9) Uani 1 1 d U
H15A H 0.6628 0.3359 0.7431 0.066 Uiso 1 1 calc R
H15B H 0.6868 0.4576 0.7454 0.066 Uiso 1 1 calc R
H15C H 0.7156 0.3849 0.8448 0.066 Uiso 1 1 calc R
C16 C 0.59590(14) 0.2944(2) 0.3639(2) 0.0272(6) Uani 1 1 d U
C17 C 0.93368(14) 0.5353(3) 1.0218(2) 0.0301(7) Uani 1 1 d U
C18 C 0.5684(2) 0.4073(4) 0.0854(3) 0.0744(13) Uani 1 1 d U
H18 H 0.5722 0.4532 0.1378 0.089 Uiso 1 1 calc R
C19 C 0.5817(3) 0.4377(5) 0.0135(4) 0.0868(15) Uani 1 1 d U
H19 H 0.5962 0.5072 0.0075 0.104 Uiso 1 1 calc R
C20 C 0.55089(18) 0.2666(3) -0.0114(3) 0.0479(9) Uani 1 1 d U
H20 H 0.5405 0.1950 -0.0395 0.057 Uiso 1 1 calc R
C21 C 0.5811(3) 0.3405(5) -0.1345(4) 0.0822(13) Uani 1 1 d U
C22' C 0.5289(5) 0.3117(11) -0.2301(7) 0.073(2) Uani 0.50 1 d PU
C22 C 0.5282(5) 0.3914(10) -0.2323(7) 0.074(2) Uani 0.50 1 d PU
N1 N 0.54852(13) 0.2997(2) 0.0698(2) 0.0340(6) Uani 1 1 d .
N2 N 0.57000(15) 0.3489(3) -0.0475(2) 0.0572(9) Uani 1 1 d .
O1 O 0.59384(10) 0.2646(2) 0.28288(15) 0.0365(5) Uani 1 1 d .
O2 O 0.55182(10) 0.30374(19) 0.37760(17) 0.0361(5) Uani 1 1 d .
O3 O 0.92646(11) 0.4908(2) 1.08936(16) 0.0467(7) Uani 1 1 d .
O4 O 0.97411(10) 0.60562(19) 1.03703(15) 0.0360(5) Uani 1 1 d .
O5 O 0.5000 0.1026(2) 0.2500 0.0265(6) Uani 1 2 d SD
Co1 Co 0.521132(18) 0.20984(3) 0.15602(3) 0.02649(16) Uani 1 1 d .
H5C H 0.5273(11) 0.061(2) 0.2995(18) 0.032 Uiso 1 1 d D

loop_
_atom_site_aniso_label
_atom_site_aniso_U_11
_atom_site_aniso_U_22
_atom_site_aniso_U_33
_atom_site_aniso_U_23
_atom_site_aniso_U_13
_atom_site_aniso_U_12
C1 0.0240(14) 0.0296(14) 0.0215(13) -0.0046(11) 0.0083(11) -0.0060(12)
C2 0.0261(15) 0.0274(14) 0.0183(13) -0.0050(11) 0.0060(12) -0.0020(12)
C3 0.0332(16) 0.0388(16) 0.0159(13) -0.0026(12) 0.0086(12) -0.0027(13)
C4 0.0280(15) 0.0398(15) 0.0207(13) -0.0040(12) 0.0099(12) -0.0082(13)
C5 0.0271(14) 0.0426(16) 0.0196(13) -0.0024(12) 0.0102(12) -0.0066(13)
C6 0.0237(15) 0.0399(17) 0.0257(15) -0.0056(13) 0.0079(12) -0.0095(13)
C7 0.0258(15) 0.0335(16) 0.0200(14) -0.0064(12) 0.0071(12) -0.0011(12)
C8 0.0248(14) 0.0353(15) 0.0203(13) -0.0049(12) 0.0094(11) -0.0040(12)
C9 0.0252(14) 0.0350(15) 0.0155(12) -0.0047(12) 0.0062(11) -0.0074(12)
C10 0.0240(13) 0.0286(14) 0.0179(13) -0.0044(11) 0.0069(11) -0.0030(11)
C11 0.0233(14) 0.0300(14) 0.0197(13) -0.0047(11) 0.0064(11) -0.0016(11)
C12 0.0245(14) 0.0315(14) 0.0199(13) -0.0035(11) 0.0084(11) -0.0018(12)
C13 0.0225(13) 0.0297(14) 0.0201(13) -0.0037(11) 0.0081(11) -0.0011(11)
C14 0.054(2) 0.0389(19) 0.0285(17) 0.0018(14) 0.0106(16) -0.0102(16)
C15 0.0344(18) 0.070(2) 0.0283(17) -0.0138(17) 0.0152(15) -0.0097(17)
C16 0.0264(15) 0.0254(15) 0.0211(14) -0.0017(12) 0.0056(12) -0.0027(12)
C17 0.0255(15) 0.0357(16) 0.0216(15) -0.0095(13) 0.0062(12) -0.0048(13)
C18 0.113(3) 0.063(3) 0.049(2) -0.013(2) 0.041(2) -0.039(3)
C19 0.116(3) 0.086(3) 0.057(2) -0.001(2) 0.042(2) -0.051(3)
C20 0.061(2) 0.054(2) 0.0333(17) -0.0016(16) 0.0274(17) -0.0084(18)
C21 0.087(3) 0.128(3) 0.047(2) 0.006(2) 0.044(2) -0.013(3)
C22' 0.083(4) 0.106(5) 0.044(3) -0.009(4) 0.043(3) -0.008(4)
C22 0.092(4) 0.092(4) 0.040(3) 0.001(4) 0.034(3) -0.024(4)
N1 0.0343(15) 0.0386(16) 0.0236(13) -0.0029(11) 0.0105(12) -0.0099(12)
N2 0.054(2) 0.086(3) 0.0346(17) 0.0024(18) 0.0243(16) -0.0196(19)
O1 0.0280(12) 0.0551(15) 0.0186(11) -0.0099(10) 0.0059(9) -0.0103(11)
O2 0.0253(12) 0.0453(14) 0.0306(12) -0.0133(10) 0.0087(10) -0.0057(10)
O3 0.0503(15) 0.0632(17) 0.0206(11) -0.0111(11) 0.0134(11) -0.0279(13)
O4 0.0352(13) 0.0445(13) 0.0213(11) -0.0110(10) 0.0089(10) -0.0168(11)
O5 0.0262(16) 0.0289(16) 0.0128(14) 0.000 0.0012(12) 0.000
Co1 0.0234(2) 0.0336(3) 0.0153(2) -0.00313(16) 0.00434(18) -0.00551(17)

loop_
_atom_type_symbol
_atom_type_description
_atom_type_scat_dispersion_real
_atom_type_scat_dispersion_imag
_atom_type_scat_source
C C 0.0033 0.0016 'International Tables Vol C Tables 4.2.6.8 and 6.1.1.4'
H H 0.0000 0.0000 'International Tables Vol C Tables 4.2.6.8 and 6.1.1.4'
N N 0.0061 0.0033 'International Tables Vol C Tables 4.2.6.8 and 6.1.1.4'
O O 0.0106 0.0060 'International Tables Vol C Tables 4.2.6.8 and 6.1.1.4'
Co Co 0.3494 0.9721 'International Tables Vol C Tables 4.2.6.8 and 6.1.1.4'

loop_
_geom_angle_atom_site_label_1
_geom_angle_atom_site_label_2
_geom_angle_atom_site_label_3
_geom_angle
_geom_angle_site_symmetry_1
_geom_angle_site_symmetry_3
C10 C1 C2 118.7(3) . .
C10 C1 H1 120.7 . .
C2 C1 H1 120.7 . .
C3 C2 C1 120.3(3) . .
C3 C2 C16 120.3(3) . .
C1 C2 C16 119.3(3) . .
C4 C3 C2 121.0(3) . .
C4 C3 H3 119.5 . .
C2 C3 H3 119.5 . .
C3 C4 C11 118.4(3) . .
C3 C4 H4 120.8 . .
C11 C4 H4 120.8 . .
C6 C5 C12 118.4(3) . .
C6 C5 H5 120.8 . .
C12 C5 H5 120.8 . .
C5 C6 C7 121.1(3) . .
C5 C6 H6 119.4 . .
C7 C6 H6 119.4 . .
C8 C7 C6 119.9(3) . .
C8 C7 C17 119.6(3) . .
C6 C7 C17 120.5(3) . .
C13 C8 C7 119.5(3) . .
C13 C8 H8 120.3 . .
C7 C8 H8 120.3 . .
C10 C9 C13 100.7(2) . .
C10 C9 C15 111.8(3) . .
C13 C9 C15 112.7(3) . .
C10 C9 C14 110.3(3) . .
C13 C9 C14 110.2(3) . .
C15 C9 C14 110.7(3) . .
C1 C10 C11 120.5(3) . .
C1 C10 C9 128.4(3) . .
C11 C10 C9 111.1(2) . .
C4 C11 C10 120.9(3) . .
C4 C11 C12 130.5(3) . .
C10 C11 C12 108.5(2) . .
C5 C12 C13 121.0(3) . .
C5 C12 C11 130.6(3) . .
C13 C12 C11 108.3(3) . .
C8 C13 C12 120.0(3) . .
C8 C13 C9 128.9(3) . .
C12 C13 C9 111.1(2) . .
C9 C14 H14A 109.5 . .
C9 C14 H14B 109.5 . .
H14A C14 H14B 109.5 . .
C9 C14 H14C 109.5 . .
H14A C14 H14C 109.5 . .
H14B C14 H14C 109.5 . .
C9 C15 H15A 109.5 . .
C9 C15 H15B 109.5 . .
H15A C15 H15B 109.5 . .
C9 C15 H15C 109.5 . .
H15A C15 H15C 109.5 . .
H15B C15 H15C 109.5 . .
O2 C16 O1 126.2(3) . .
O2 C16 C2 116.1(3) . .
O1 C16 C2 117.7(3) . .
O3 C17 O4 125.3(3) . .
O3 C17 C7 118.0(3) . .
O4 C17 C7 116.7(3) . .
C19 C18 N1 109.7(4) . .
C19 C18 H18 125.1 . .
N1 C18 H18 125.1 . .
N2 C19 C18 106.9(4) . .
N2 C19 H19 126.5 . .
C18 C19 H19 126.5 . .
N2 C20 N1 111.3(4) . .
N2 C20 H20 124.3 . .
N1 C20 H20 124.3 . .
C22 C21 N2 111.3(6) . .
C22 C21 C22' 36.9(5) . .
N2 C21 C22' 114.9(5) . .
C22 C22' C22' 89.2(10) . 2_654
C22 C22' C21 77.8(10) . .
C22' C22' C21 137.8(10) 2_654 .
C22 C22' C22 52.6(12) . 2_654
C22' C22' C22 36.7(5) 2_654 2_654
C21 C22' C22 116.2(8) . 2_654
C22' C22 C21 65.3(10) . .
C22' C22 C22 90.7(10) . 2_654
C21 C22 C22 132.2(10) . 2_654
C22' C22 C22' 54.1(11) . 2_654
C21 C22 C22' 108.4(7) . 2_654
C22 C22 C22' 36.7(5) 2_654 2_654
C20 N1 C18 104.8(3) . .
C20 N1 Co1 128.7(2) . .
C18 N1 Co1 126.5(3) . .
C20 N2 C19 107.2(3) . .
C20 N2 C21 126.2(4) . .
C19 N2 C21 126.4(4) . .
C16 O1 Co1 126.7(2) . .
C16 O2 Co1 135.1(2) . 2_655
C17 O4 Co1 129.72(19) . 3_556
Co1 O5 Co1 108.21(13) 2_655 .
Co1 O5 H5C 97(2) 2_655 .
Co1 O5 H5C 123(2) . .
O1 Co1 O2 111.09(10) . 2_655
O1 Co1 O4 155.73(10) . 3_444
O2 Co1 O4 93.09(10) 2_655 3_444
O1 Co1 N1 89.75(10) . .
O2 Co1 N1 96.77(10) 2_655 .
O4 Co1 N1 89.38(10) 3_444 .
O1 Co1 O5 88.57(7) . .
O2 Co1 O5 89.32(8) 2_655 .
O4 Co1 O5 89.73(8) 3_444 .
N1 Co1 O5 173.88(10) . .

loop_
_geom_bond_atom_site_label_1
_geom_bond_atom_site_label_2
_geom_bond_distance
_geom_bond_site_symmetry_2
C1 C10 1.379(4) .
C1 C2 1.404(4) .
C1 H1 0.9300 .
C2 C3 1.389(4) .
C2 C16 1.502(4) .
C3 C4 1.385(4) .
C3 H3 0.9300 .
C4 C11 1.392(4) .
C4 H4 0.9300 .
C5 C6 1.385(4) .
C5 C12 1.392(4) .
C5 H5 0.9300 .
C6 C7 1.396(4) .
C6 H6 0.9300 .
C7 C8 1.395(4) .
C7 C17 1.508(4) .
C8 C13 1.382(4) .
C8 H8 0.9300 .
C9 C10 1.527(4) .
C9 C13 1.526(4) .
C9 C15 1.527(4) .
C9 C14 1.534(5) .
C10 C11 1.396(4) .
C11 C12 1.468(4) .
C12 C13 1.400(4) .
C14 H14A 0.9600 .
C14 H14B 0.9600 .
C14 H14C 0.9600 .
C15 H15A 0.9600 .
C15 H15B 0.9600 .
C15 H15C 0.9600 .
C16 O2 1.250(4) .
C16 O1 1.258(4) .
C17 O3 1.249(4) .
C17 O4 1.259(4) .
C18 C19 1.347(6) .
C18 N1 1.354(5) .
C18 H18 0.9300 .
C19 N2 1.339(6) .
C19 H19 0.9300 .
C20 N2 1.329(5) .
C20 N1 1.327(4) .
C20 H20 0.9300 .
C21 C22 1.547(12) .
C21 N2 1.488(5) .
C21 C22' 1.438(11) .
C22' C22 0.949(13) .
C22' C22' 1.29(2) 2_654
C22' C22 1.587(12) 2_654
C22 C22 1.26(2) 2_654
C22 C22' 1.587(12) 2_654
N1 Co1 2.067(3) .
O1 Co1 2.001(2) .
O2 Co1 2.009(2) 2_655
O4 Co1 2.019(2) 3_556
O5 Co1 2.1766(18) 2_655
O5 Co1 2.1766(18) .
O5 H5C 0.879(10) .
Co1 O2 2.009(2) 2_655
Co1 O4 2.019(2) 3_444

loop_
_geom_torsion_atom_site_label_1
_geom_torsion_atom_site_label_2
_geom_torsion_atom_site_label_3
_geom_torsion_atom_site_label_4
_geom_torsion
_geom_torsion_site_symmetry_1
_geom_torsion_site_symmetry_4
C10 C1 C2 C3 2.2(4) . .
C10 C1 C2 C16 -175.2(3) . .
C1 C2 C3 C4 -4.4(5) . .
C16 C2 C3 C4 173.0(3) . .
C2 C3 C4 C11 2.0(5) . .
C12 C5 C6 C7 1.2(5) . .
C5 C6 C7 C8 -0.2(5) . .
C5 C6 C7 C17 179.3(3) . .
C6 C7 C8 C13 -1.0(5) . .
C17 C7 C8 C13 179.5(3) . .
C2 C1 C10 C11 2.2(4) . .
C2 C1 C10 C9 179.9(3) . .
C13 C9 C10 C1 -172.6(3) . .
C15 C9 C10 C1 -52.6(4) . .
C14 C9 C10 C1 71.0(4) . .
C13 C9 C10 C11 5.3(3) . .
C15 C9 C10 C11 125.2(3) . .
C14 C9 C10 C11 -111.1(3) . .
C3 C4 C11 C10 2.5(5) . .
C3 C4 C11 C12 -175.4(3) . .
C1 C10 C11 C4 -4.6(5) . .
C9 C10 C11 C4 177.4(3) . .
C1 C10 C11 C12 173.7(3) . .
C9 C10 C11 C12 -4.3(3) . .
C6 C5 C12 C13 -1.1(5) . .
C6 C5 C12 C11 176.6(3) . .
C4 C11 C12 C5 1.6(6) . .
C10 C11 C12 C5 -176.6(3) . .
C4 C11 C12 C13 179.4(3) . .
C10 C11 C12 C13 1.3(3) . .
C7 C8 C13 C12 1.1(5) . .
C7 C8 C13 C9 -179.4(3) . .
C5 C12 C13 C8 -0.1(5) . .
C11 C12 C13 C8 -178.2(3) . .
C5 C12 C13 C9 -179.7(3) . .
C11 C12 C13 C9 2.2(3) . .
C10 C9 C13 C8 176.0(3) . .
C15 C9 C13 C8 56.7(4) . .
C14 C9 C13 C8 -67.5(4) . .
C10 C9 C13 C12 -4.5(3) . .
C15 C9 C13 C12 -123.7(3) . .
C14 C9 C13 C12 112.0(3) . .
C3 C2 C16 O2 -145.6(3) . .
C1 C2 C16 O2 31.8(4) . .
C3 C2 C16 O1 32.5(4) . .
C1 C2 C16 O1 -150.1(3) . .
C8 C7 C17 O3 8.1(5) . .
C6 C7 C17 O3 -171.3(3) . .
C8 C7 C17 O4 -172.1(3) . .
C6 C7 C17 O4 8.4(4) . .
N1 C18 C19 N2 0.1(7) . .
N2 C21 C22' C22 92.9(11) . .
C22 C21 C22' C22' -75.0(10) . 2_654
N2 C21 C22' C22' 17.9(13) . 2_654
C22 C21 C22' C22 -37.0(11) . 2_654
N2 C21 C22' C22 55.9(9) . 2_654
C22' C22' C22 C21 139.6(10) 2_654 .
C22 C22' C22 C21 137.2(10) 2_654 .
C22' C22' C22 C22 2.4(14) 2_654 2_654
C21 C22' C22 C22 -137.2(10) . 2_654
C21 C22' C22 C22' -139.6(10) . 2_654
C22 C22' C22 C22' -2.4(14) 2_654 2_654
N2 C21 C22 C22' -103.4(10) . .
N2 C21 C22 C22 -36.8(12) . 2_654
C22' C21 C22 C22 66.6(9) . 2_654
N2 C21 C22 C22' -69.8(7) . 2_654
C22' C21 C22 C22' 33.6(10) . 2_654
N2 C20 N1 C18 -1.2(5) . .
N2 C20 N1 Co1 178.9(2) . .
C19 C18 N1 C20 0.7(6) . .
C19 C18 N1 Co1 -179.5(4) . .
N1 C20 N2 C19 1.3(5) . .
N1 C20 N2 C21 176.8(4) . .
C18 C19 N2 C20 -0.8(6) . .
C18 C19 N2 C21 -176.3(5) . .
C22 C21 N2 C20 101.1(7) . .
C22' C21 N2 C20 61.1(9) . .
C22 C21 N2 C19 -84.3(7) . .
C22' C21 N2 C19 -124.3(8) . .
O2 C16 O1 Co1 -6.0(5) . .
C2 C16 O1 Co1 176.1(2) . .
O1 C16 O2 Co1 45.2(5) . 2_655
C2 C16 O2 Co1 -136.9(2) . 2_655
O3 C17 O4 Co1 -23.0(5) . 3_556
C7 C17 O4 Co1 157.3(2) . 3_556
C16 O1 Co1 O2 43.1(3) . 2_655
C16 O1 Co1 O4 -131.8(3) . 3_444
C16 O1 Co1 N1 140.3(3) . .
C16 O1 Co1 O5 -45.6(3) . .
C20 N1 Co1 O1 134.0(3) . .
C18 N1 Co1 O1 -45.9(4) . .
C20 N1 Co1 O2 -114.8(3) . 2_655
C18 N1 Co1 O2 65.4(4) . 2_655
C20 N1 Co1 O4 -21.8(3) . 3_444
C18 N1 Co1 O4 158.4(4) . 3_444
C20 N1 Co1 O5 59.9(9) . .
C18 N1 Co1 O5 -119.9(8) . .
Co1 O5 Co1 O1 65.17(7) 2_655 .
Co1 O5 Co1 O2 -45.95(7) 2_655 2_655
Co1 O5 Co1 O4 -139.04(7) 2_655 3_444
Co1 O5 Co1 N1 139.3(8) 2_655 .
